data_1537352
loop_
_publ_author_name
'Gromilov, S.A.'
'Korenev, S.V.'
'Korolkov, I.V.'
'Iusenko, K.V.'
'Baidina, I.A.'

_publ_section_title
;
 Synthesis and nonequilibrium solid solutions Irx Re1-x. Crystal structure
 of the (Ir (N H3)5 Cl)2 (Re Cl6) Cl2
;
_journal_name_full 'Zhurnal Strukturnoi Khimii (Issue-No. from 1981)'
_journal_page_first 508
_journal_page_last 515
_journal_volume 45
_journal_year 2004
_chemical_formula_sum 'Cl10 H30 Ir2 N10 Re'
_chemical_name_systematic '(Ir (N H3)5 Cl)2 (Re Cl6) Cl2'
_space_group_IT_number 12
_symmetry_space_group_name_Hall '-C 2y'
_symmetry_space_group_name_H-M 'C 1 2/m 1'
_cell_angle_alpha 90
_cell_angle_beta 99.926
_cell_angle_gamma 90
_cell_formula_units_Z 2
_cell_length_a 11.2499
_cell_length_b 7.9641
_cell_length_c 13.3899
_cell_volume 1181.715
_citation_journal_id_ASTM ZSTKAI
_cod_data_source_file Gromilov_ZSTKAI_2004_545.cif
_cod_data_source_block H30Cl10Ir2N10Re1
_cod_original_formula_sum 'H30 Cl10 Ir2 N10 Re1'
_cod_database_code 1537352

loop_
_symmetry_equiv_pos_as_xyz
x,y,z
-x,y,-z
-x,-y,-z
x,-y,z
x+1/2,y+1/2,z
-x+1/2,y+1/2,-z
-x+1/2,-y+1/2,-z
x+1/2,-y+1/2,z

loop_
_atom_site_label
_atom_site_type_symbol
_atom_site_fract_x
_atom_site_fract_y
_atom_site_fract_z
_atom_site_occupancy
_atom_site_U_iso_or_equiv
_atom_site_attached_hydrogens
Cl2 Cl-1 0.0092 0 0.1777 1 0.0 0
Cl4 Cl-1 0.863 0 0.4039 1 0.0 0
N1 N-3 0.5 0 0.2117 1 0.0 3
N3 N-3 0.7318 0.1815 0.2112 1 0.0 3
Cl1 Cl-1 0.2117 0 0.0236 1 0.0 0
N2 N-3 0.6168 0.1844 0.3953 1 0.0 3
Cl5 Cl-1 0.3238 0 0.3749 1 0.0 0
Re1 Re+4 0 0 0 1 0.0 0
Cl3 Cl-1 0 0.2939 0 1 0.0 0
Ir1 Ir+3 0.6714 0 0.3017 1 0.0 0
